data_7122580
loop_
_publ_author_name
'Zhao, Fengyi'
'Lu, Wen'
'Su, Fan'
'Xu, Li'
'Jiang, Dong'
'Sun, Xu'
'Shi, Jiuzhou'
'Zhou, Mengyi'
'Lin, Feng'
'Cao, Fuliang'

_publ_section_title
;
 Synthesis and potential antineoplastic activity of dehydroabietylamine
 imidazole derivatives.
;
_journal_issue 12
_journal_name_full MedChemComm
_journal_page_first 2091
_journal_page_last 2099
_journal_paper_doi 10.1039/c8md00487k
_journal_volume 9
_journal_year 2018
_chemical_formula_moiety 'C20 H32 N, C5 H3 N2 O4, H2 O'
_chemical_formula_sum 'C25 H37 N3 O5'
_chemical_formula_weight 459.58
_space_group_IT_number 4
_space_group_name_Hall 'P 2yb'
_space_group_name_H-M_alt 'P 1 21 1'
_symmetry_cell_setting monoclinic
_symmetry_space_group_name_Hall 'P 2yb'
_symmetry_space_group_name_H-M 'P 1 21 1'
_atom_sites_solution_hydrogens geom
_atom_sites_solution_primary direct
_atom_sites_solution_secondary difmap
_audit_creation_method SHELXL-97
_audit_update_record
;
2018-01-11 deposited with the CCDC.
2018-10-25 downloaded from the CCDC.
;
_cell_angle_alpha 90.00
_cell_angle_beta 92.543(2)
_cell_angle_gamma 90.00
_cell_formula_units_Z 2
_cell_length_a 10.3659(9)
_cell_length_b 7.0531(6)
_cell_length_c 16.9815(15)
_cell_measurement_reflns_used 4217
_cell_measurement_temperature 294(2)
_cell_measurement_theta_max 27.57
_cell_measurement_theta_min 2.35
_cell_volume 1240.32(19)
_computing_cell_refinement 'SAINT (Bruker, 2005)'
_computing_data_collection 'APEX2 (Bruker, 2005)'
_computing_data_reduction SAINT
_computing_molecular_graphics SHELXTL
_computing_publication_material SHELXTL
_computing_structure_refinement 'SHELXL-97 (Sheldrick, 2008)'
_computing_structure_solution 'SHELXS-97 (Sheldrick, 2008)'
_diffrn_ambient_temperature 294(2)
_diffrn_measured_fraction_theta_full 0.990
_diffrn_measured_fraction_theta_max 0.990
_diffrn_measurement_device_type 'Bruker Apex2 CCD'
_diffrn_measurement_method '\w scans'
_diffrn_radiation_monochromator graphite
_diffrn_radiation_source 'fine-focus sealed tube'
_diffrn_radiation_type MoK\a
_diffrn_radiation_wavelength 0.71073
_diffrn_reflns_av_R_equivalents 0.0185
_diffrn_reflns_av_sigmaI/netI 0.0289
_diffrn_reflns_limit_h_max 12
_diffrn_reflns_limit_h_min -12
_diffrn_reflns_limit_k_max 8
_diffrn_reflns_limit_k_min -8
_diffrn_reflns_limit_l_max 20
_diffrn_reflns_limit_l_min -18
_diffrn_reflns_number 7879
_diffrn_reflns_theta_full 25.05
_diffrn_reflns_theta_max 25.05
_diffrn_reflns_theta_min 2.26
_exptl_absorpt_coefficient_mu 0.086
_exptl_absorpt_correction_T_max 0.9873
_exptl_absorpt_correction_T_min 0.9747
_exptl_absorpt_correction_type multi-scan
_exptl_absorpt_process_details '(SADABS; Sheldrick, 2003)'
_exptl_crystal_colour Colorless
_exptl_crystal_density_diffrn 1.231
_exptl_crystal_density_method 'not measured'
_exptl_crystal_description Block
_exptl_crystal_F_000 496
_exptl_crystal_size_max 0.30
_exptl_crystal_size_mid 0.26
_exptl_crystal_size_min 0.15
_refine_diff_density_max 0.317
_refine_diff_density_min -0.155
_refine_diff_density_rms 0.036
_refine_ls_abs_structure_details 'Flack H D (1983), Acta Cryst. A39, 876-881'
_refine_ls_abs_structure_Flack -0.6(13)
_refine_ls_extinction_method none
_refine_ls_goodness_of_fit_ref 1.048
_refine_ls_hydrogen_treatment constr
_refine_ls_matrix_type full
_refine_ls_number_parameters 298
_refine_ls_number_reflns 3965
_refine_ls_number_restraints 1
_refine_ls_restrained_S_all 1.048
_refine_ls_R_factor_all 0.0542
_refine_ls_R_factor_gt 0.0443
_refine_ls_shift/su_max 0.000
_refine_ls_shift/su_mean 0.000
_refine_ls_structure_factor_coef Fsqd
_refine_ls_weighting_details 'calc w=1/[\s^2^(Fo^2^)+(0.0634P)^2^+0.2395P] where P=(Fo^2^+2Fc^2^)/3'
_refine_ls_weighting_scheme calc
_refine_ls_wR_factor_gt 0.1109
_refine_ls_wR_factor_ref 0.1165
_reflns_number_gt 3446
_reflns_number_total 3965
_reflns_threshold_expression >2sigma(I)
_cod_data_source_file c8md00487k2.cif
_cod_data_source_block y1
_cod_depositor_comments
;
The following automatic conversions were performed:

'_exptl_absorpt_correction_type' value 'multi-scan ' changed to
'multi-scan' according to
/home/data/users/saulius/crontab/automatic-downloads/rss-feeds/RSC/lib/dictionaries/cif_core.dic
dictionary named 'cif_core.dic' version 2.4.2 from 2011-04-26.

Automatic conversion script
Id: cif_fix_values 4973 2017-02-22 13:04:09Z antanas 

 Adding full bibliography for 7122579--7122580.cif.
;
_cod_original_sg_symbol_Hall 'P 2yb    '
_cod_original_sg_symbol_H-M 'P 21'
_cod_database_code 7122580

loop_
_symmetry_equiv_pos_as_xyz
'x, y, z'
'-x, y+1/2, -z'

loop_
_atom_site_label
_atom_site_type_symbol
_atom_site_fract_x
_atom_site_fract_y
_atom_site_fract_z
_atom_site_U_iso_or_equiv
_atom_site_adp_type
_atom_site_occupancy
_atom_site_symmetry_multiplicity
_atom_site_calc_flag
_atom_site_refinement_flags
N1 N 0.54269(19) 0.5503(3) 0.40090(12) 0.0364(5) Uani 1 1 d .
H1A H 0.5791 0.4416 0.4078 0.044 Uiso 1 1 calc R
N2 N 0.3934(2) 0.7618(3) 0.36906(14) 0.0413(5) Uani 1 1 d .
N3 N 1.15028(18) -0.0521(4) 0.39402(13) 0.0445(5) Uani 1 1 d .
H3A H 1.1469 -0.0407 0.4461 0.067 Uiso 1 1 calc R
H3B H 1.2280 -0.0171 0.3791 0.067 Uiso 1 1 calc R
H3C H 1.1358 -0.1722 0.3803 0.067 Uiso 1 1 calc R
C1 C 0.5985(2) 0.7223(3) 0.41569(14) 0.0306(5) Uani 1 1 d .
C2 C 0.4213(2) 0.5801(4) 0.37369(17) 0.0422(6) Uani 1 1 d .
H2A H 0.3635 0.4838 0.3597 0.051 Uiso 1 1 calc R
C3 C 0.5038(2) 0.8521(3) 0.39600(14) 0.0311(6) Uani 1 1 d .
C4 C 0.7340(2) 0.7369(4) 0.44586(14) 0.0369(6) Uani 1 1 d .
C5 C 0.5019(2) 1.0608(4) 0.40270(14) 0.0356(6) Uani 1 1 d .
C6 C 1.1724(2) 0.1557(5) 0.23775(17) 0.0570(8) Uani 1 1 d .
H6A H 1.1925 0.2637 0.2715 0.068 Uiso 1 1 calc R
H6B H 1.2417 0.0645 0.2459 0.068 Uiso 1 1 calc R
C7 C 1.1715(3) 0.2199(6) 0.1551(2) 0.0664(9) Uani 1 1 d .
H7A H 1.1656 0.1102 0.1207 0.080 Uiso 1 1 calc R
H7B H 1.2523 0.2839 0.1460 0.080 Uiso 1 1 calc R
C8 C 1.0610(3) 0.3522(4) 0.13450(18) 0.0489(7) Uani 1 1 d .
H8A H 1.0633 0.3866 0.0793 0.059 Uiso 1 1 calc R
H8B H 1.0712 0.4673 0.1654 0.059 Uiso 1 1 calc R
C9 C 0.9284(2) 0.2612(4) 0.15021(14) 0.0370(6) Uani 1 1 d .
C10 C 0.9318(2) 0.1938(4) 0.23742(14) 0.0341(6) Uani 1 1 d .
H10A H 0.9429 0.3099 0.2687 0.041 Uiso 1 1 calc R
C11 C 0.7991(2) 0.1185(5) 0.25718(17) 0.0475(7) Uani 1 1 d .
H11A H 0.7706 0.0242 0.2187 0.057 Uiso 1 1 calc R
H11B H 0.8035 0.0593 0.3088 0.057 Uiso 1 1 calc R
C12 C 0.7044(3) 0.2835(5) 0.25642(18) 0.0551(8) Uani 1 1 d .
H12A H 0.6174 0.2337 0.2586 0.066 Uiso 1 1 calc R
H12B H 0.7214 0.3598 0.3032 0.066 Uiso 1 1 calc R
C13 C 0.7119(2) 0.4075(4) 0.18524(15) 0.0444(7) Uani 1 1 d .
C14 C 0.8185(2) 0.4060(4) 0.13755(15) 0.0386(6) Uani 1 1 d .
C15 C 0.8160(3) 0.5300(4) 0.07341(16) 0.0482(7) Uani 1 1 d .
H15A H 0.8856 0.5318 0.0407 0.058 Uiso 1 1 calc R
C16 C 0.7127(3) 0.6503(5) 0.05709(17) 0.0518(7) Uani 1 1 d .
H16A H 0.7151 0.7320 0.0142 0.062 Uiso 1 1 calc R
C17 C 0.6063(3) 0.6515(4) 0.10303(17) 0.0511(7) Uani 1 1 d .
C18 C 0.6100(3) 0.5319(5) 0.16696(19) 0.0568(8) Uani 1 1 d .
H18A H 0.5408 0.5340 0.2000 0.068 Uiso 1 1 calc R
C19 C 1.0504(2) 0.0708(4) 0.35504(15) 0.0427(6) Uani 1 1 d .
H19A H 1.0657 0.2006 0.3719 0.051 Uiso 1 1 calc R
H19B H 0.9666 0.0333 0.3729 0.051 Uiso 1 1 calc R
C20 C 1.0335(3) -0.1415(4) 0.23820(19) 0.0611(9) Uani 1 1 d .
H20A H 1.0307 -0.1467 0.1817 0.092 Uiso 1 1 calc R
H20B H 0.9555 -0.1945 0.2573 0.092 Uiso 1 1 calc R
H20C H 1.1064 -0.2127 0.2588 0.092 Uiso 1 1 calc R
C21 C 0.9015(3) 0.1049(4) 0.08865(16) 0.0522(8) Uani 1 1 d .
H21A H 0.9009 0.1590 0.0368 0.078 Uiso 1 1 calc R
H21B H 0.8191 0.0481 0.0971 0.078 Uiso 1 1 calc R
H21C H 0.9678 0.0100 0.0936 0.078 Uiso 1 1 calc R
C22 C 0.4924(3) 0.7824(5) 0.0842(2) 0.0625(9) Uani 1 1 d .
H22A H 0.4992 0.8230 0.0294 0.075 Uiso 1 1 calc R
C23 C 0.4979(4) 0.9562(7) 0.1332(3) 0.1053(17) Uani 1 1 d .
H23A H 0.5803 1.0163 0.1288 0.158 Uiso 1 1 calc R
H23B H 0.4861 0.9233 0.1873 0.158 Uiso 1 1 calc R
H23C H 0.4307 1.0417 0.1154 0.158 Uiso 1 1 calc R
C24 C 0.3630(4) 0.6861(7) 0.0895(3) 0.1063(16) Uani 1 1 d .
H24A H 0.2954 0.7750 0.0762 0.160 Uiso 1 1 calc R
H24B H 0.3535 0.6409 0.1423 0.160 Uiso 1 1 calc R
H24C H 0.3579 0.5812 0.0535 0.160 Uiso 1 1 calc R
C25 C 1.0462(2) 0.0647(4) 0.26501(14) 0.0376(6) Uani 1 1 d .
O1 O 0.79726(16) 0.5878(3) 0.45353(11) 0.0479(5) Uani 1 1 d .
O1W O 0.06225(19) 0.5734(3) 0.41852(14) 0.0660(6) Uani 1 1 d .
H1WA H -0.0174 0.5836 0.4275 0.099 Uiso 1 1 d R
H1WB H 0.0978 0.5122 0.4567 0.099 Uiso 1 1 d R
O2 O 0.77680(16) 0.9027(3) 0.46083(12) 0.0486(5) Uani 1 1 d .
O3 O 0.60821(16) 1.1455(2) 0.42932(11) 0.0417(4) Uani 1 1 d .
H3 H 0.6645 1.0658 0.4387 0.063 Uiso 1 1 calc R
O4 O 0.40542(19) 1.1506(3) 0.38522(13) 0.0532(5) Uani 1 1 d .

loop_
_atom_site_aniso_label
_atom_site_aniso_U_11
_atom_site_aniso_U_22
_atom_site_aniso_U_33
_atom_site_aniso_U_23
_atom_site_aniso_U_13
_atom_site_aniso_U_12
N1 0.0339(11) 0.0188(10) 0.0561(14) 0.0007(9) -0.0015(9) 0.0048(9)
N2 0.0319(11) 0.0296(12) 0.0615(15) -0.0007(11) -0.0078(10) 0.0003(10)
N3 0.0324(11) 0.0526(14) 0.0477(12) -0.0037(12) -0.0066(9) 0.0043(12)
C1 0.0304(12) 0.0250(13) 0.0365(13) 0.0001(10) 0.0012(10) -0.0014(11)
C2 0.0341(13) 0.0231(13) 0.0686(18) -0.0040(13) -0.0069(12) -0.0012(12)
C3 0.0294(12) 0.0236(12) 0.0403(14) 0.0005(10) 0.0004(10) -0.0024(10)
C4 0.0332(13) 0.0379(15) 0.0394(14) 0.0023(12) -0.0014(10) -0.0002(13)
C5 0.0357(14) 0.0266(12) 0.0445(15) 0.0019(11) 0.0019(11) -0.0008(12)
C6 0.0319(14) 0.077(2) 0.0624(18) 0.0105(17) 0.0046(12) 0.0092(15)
C7 0.0395(16) 0.083(3) 0.078(2) 0.017(2) 0.0137(14) 0.0024(18)
C8 0.0372(14) 0.0529(18) 0.0574(17) 0.0101(14) 0.0105(12) 0.0026(14)
C9 0.0320(12) 0.0390(14) 0.0404(14) -0.0014(12) 0.0058(10) 0.0074(12)
C10 0.0312(12) 0.0324(14) 0.0388(13) 0.0000(11) 0.0039(10) 0.0039(11)
C11 0.0343(14) 0.0587(19) 0.0496(15) 0.0123(14) 0.0021(11) 0.0043(14)
C12 0.0375(15) 0.073(2) 0.0559(18) 0.0153(16) 0.0111(13) 0.0136(15)
C13 0.0397(14) 0.0513(18) 0.0426(15) 0.0044(13) 0.0070(11) 0.0130(14)
C14 0.0382(13) 0.0377(15) 0.0398(14) 0.0006(12) 0.0005(10) 0.0041(12)
C15 0.0467(16) 0.0559(19) 0.0425(16) 0.0066(13) 0.0074(12) 0.0083(14)
C16 0.0555(18) 0.0497(17) 0.0500(16) 0.0154(14) 0.0025(13) 0.0067(15)
C17 0.0499(17) 0.0478(17) 0.0552(17) 0.0066(15) -0.0024(13) 0.0136(14)
C18 0.0419(15) 0.067(2) 0.0625(19) 0.0082(16) 0.0111(13) 0.0213(15)
C19 0.0398(14) 0.0424(15) 0.0457(15) 0.0009(13) -0.0019(11) 0.0083(13)
C20 0.074(2) 0.0421(17) 0.066(2) -0.0080(15) -0.0142(16) 0.0174(16)
C21 0.0598(18) 0.0519(19) 0.0447(16) -0.0079(14) -0.0010(13) 0.0097(15)
C22 0.0563(19) 0.059(2) 0.072(2) 0.0105(17) -0.0013(15) 0.0193(17)
C23 0.065(2) 0.074(3) 0.174(5) -0.036(3) -0.031(3) 0.025(2)
C24 0.058(2) 0.080(3) 0.178(5) 0.011(3) -0.038(3) 0.005(2)
C25 0.0313(12) 0.0406(14) 0.0408(14) -0.0011(12) 0.0008(10) 0.0080(12)
O1 0.0352(10) 0.0433(12) 0.0646(12) 0.0072(9) -0.0049(8) 0.0121(10)
O1W 0.0453(11) 0.0618(14) 0.0900(16) 0.0209(13) -0.0080(10) 0.0048(12)
O2 0.0343(10) 0.0435(13) 0.0670(13) 0.0014(9) -0.0093(8) -0.0049(9)
O3 0.0392(10) 0.0237(9) 0.0621(11) 0.0018(8) -0.0004(8) -0.0034(8)
O4 0.0438(11) 0.0242(9) 0.0907(14) 0.0059(10) -0.0082(10) 0.0073(9)

loop_
_atom_type_symbol
_atom_type_description
_atom_type_scat_dispersion_real
_atom_type_scat_dispersion_imag
_atom_type_scat_source
C C 0.0033 0.0016 'International Tables Vol C Tables 4.2.6.8 and 6.1.1.4'
H H 0.0000 0.0000 'International Tables Vol C Tables 4.2.6.8 and 6.1.1.4'
N N 0.0061 0.0033 'International Tables Vol C Tables 4.2.6.8 and 6.1.1.4'
O O 0.0106 0.0060 'International Tables Vol C Tables 4.2.6.8 and 6.1.1.4'

loop_
_geom_angle_atom_site_label_1
_geom_angle_atom_site_label_2
_geom_angle_atom_site_label_3
_geom_angle
C2 N1 C1 108.0(2)
C2 N1 H1A 126.0
C1 N1 H1A 126.0
C2 N2 C3 104.8(2)
C19 N3 H3A 109.5
C19 N3 H3B 109.5
H3A N3 H3B 109.5
C19 N3 H3C 109.5
H3A N3 H3C 109.5
H3B N3 H3C 109.5
N1 C1 C3 104.8(2)
N1 C1 C4 121.0(2)
C3 C1 C4 134.1(2)
N2 C2 N1 112.0(2)
N2 C2 H2A 124.0
N1 C2 H2A 124.0
N2 C3 C1 110.4(2)
N2 C3 C5 118.4(2)
C1 C3 C5 131.2(2)
O1 C4 O2 125.4(2)
O1 C4 C1 117.8(2)
O2 C4 C1 116.8(2)
O4 C5 O3 121.2(2)
O4 C5 C3 121.1(2)
O3 C5 C3 117.7(2)
C7 C6 C25 116.3(2)
C7 C6 H6A 108.2
C25 C6 H6A 108.2
C7 C6 H6B 108.2
C25 C6 H6B 108.2
H6A C6 H6B 107.4
C6 C7 C8 112.6(2)
C6 C7 H7A 109.1
C8 C7 H7A 109.1
C6 C7 H7B 109.1
C8 C7 H7B 109.1
H7A C7 H7B 107.8
C7 C8 C9 112.0(3)
C7 C8 H8A 109.2
C9 C8 H8A 109.2
C7 C8 H8B 109.2
C9 C8 H8B 109.2
H8A C8 H8B 107.9
C21 C9 C14 105.7(2)
C21 C9 C8 108.4(2)
C14 C9 C8 111.0(2)
C21 C9 C10 115.1(2)
C14 C9 C10 108.77(19)
C8 C9 C10 107.9(2)
C11 C10 C25 114.5(2)
C11 C10 C9 109.5(2)
C25 C10 C9 116.88(18)
C11 C10 H10A 104.9
C25 C10 H10A 104.9
C9 C10 H10A 104.9
C12 C11 C10 108.6(2)
C12 C11 H11A 110.0
C10 C11 H11A 110.0
C12 C11 H11B 110.0
C10 C11 H11B 110.0
H11A C11 H11B 108.3
C13 C12 C11 113.4(2)
C13 C12 H12A 108.9
C11 C12 H12A 108.9
C13 C12 H12B 108.9
C11 C12 H12B 108.9
H12A C12 H12B 107.7
C18 C13 C14 119.0(2)
C18 C13 C12 118.8(2)
C14 C13 C12 122.2(2)
C15 C14 C13 117.3(2)
C15 C14 C9 120.9(2)
C13 C14 C9 121.6(2)
C16 C15 C14 121.9(2)
C16 C15 H15A 119.1
C14 C15 H15A 119.1
C17 C16 C15 121.4(3)
C17 C16 H16A 119.3
C15 C16 H16A 119.3
C18 C17 C16 116.6(3)
C18 C17 C22 122.2(3)
C16 C17 C22 121.2(3)
C17 C18 C13 123.8(3)
C17 C18 H18A 118.1
C13 C18 H18A 118.1
N3 C19 C25 114.7(2)
N3 C19 H19A 108.6
C25 C19 H19A 108.6
N3 C19 H19B 108.6
C25 C19 H19B 108.6
H19A C19 H19B 107.6
C25 C20 H20A 109.5
C25 C20 H20B 109.5
H20A C20 H20B 109.5
C25 C20 H20C 109.5
H20A C20 H20C 109.5
H20B C20 H20C 109.5
C9 C21 H21A 109.5
C9 C21 H21B 109.5
H21A C21 H21B 109.5
C9 C21 H21C 109.5
H21A C21 H21C 109.5
H21B C21 H21C 109.5
C23 C22 C24 110.5(4)
C23 C22 C17 112.0(3)
C24 C22 C17 113.4(3)
C23 C22 H22A 106.8
C24 C22 H22A 106.8
C17 C22 H22A 106.8
C22 C23 H23A 109.5
C22 C23 H23B 109.5
H23A C23 H23B 109.5
C22 C23 H23C 109.5
H23A C23 H23C 109.5
H23B C23 H23C 109.5
C22 C24 H24A 109.5
C22 C24 H24B 109.5
H24A C24 H24B 109.5
C22 C24 H24C 109.5
H24A C24 H24C 109.5
H24B C24 H24C 109.5
C20 C25 C19 108.9(2)
C20 C25 C6 111.7(3)
C19 C25 C6 107.5(2)
C20 C25 C10 114.4(2)
C19 C25 C10 105.83(19)
C6 C25 C10 108.1(2)
H1WA O1W H1WB 107.3
C5 O3 H3 109.5

loop_
_geom_bond_atom_site_label_1
_geom_bond_atom_site_label_2
_geom_bond_distance
N1 C2 1.337(3)
N1 C1 1.363(3)
N1 H1A 0.8600
N2 C2 1.315(3)
N2 C3 1.370(3)
N3 C19 1.483(3)
N3 H3A 0.8900
N3 H3B 0.8900
N3 H3C 0.8900
C1 C3 1.373(3)
C1 C4 1.477(3)
C2 H2A 0.9300
C3 C5 1.476(3)
C4 O1 1.244(3)
C4 O2 1.272(3)
C5 O4 1.210(3)
C5 O3 1.315(3)
C6 C7 1.474(4)
C6 C25 1.546(4)
C6 H6A 0.9700
C6 H6B 0.9700
C7 C8 1.507(4)
C7 H7A 0.9700
C7 H7B 0.9700
C8 C9 1.551(4)
C8 H8A 0.9700
C8 H8B 0.9700
C9 C21 1.536(4)
C9 C14 1.538(3)
C9 C10 1.554(3)
C10 C11 1.526(3)
C10 C25 1.551(3)
C10 H10A 0.9800
C11 C12 1.522(4)
C11 H11A 0.9700
C11 H11B 0.9700
C12 C13 1.497(4)
C12 H12A 0.9700
C12 H12B 0.9700
C13 C18 1.397(4)
C13 C14 1.399(3)
C14 C15 1.396(4)
C15 C16 1.384(4)
C15 H15A 0.9300
C16 C17 1.379(4)
C16 H16A 0.9300
C17 C18 1.374(4)
C17 C22 1.521(4)
C18 H18A 0.9300
C19 C25 1.528(3)
C19 H19A 0.9700
C19 H19B 0.9700
C20 C25 1.527(4)
C20 H20A 0.9600
C20 H20B 0.9600
C20 H20C 0.9600
C21 H21A 0.9600
C21 H21B 0.9600
C21 H21C 0.9600
C22 C23 1.482(6)
C22 C24 1.509(5)
C22 H22A 0.9800
C23 H23A 0.9600
C23 H23B 0.9600
C23 H23C 0.9600
C24 H24A 0.9600
C24 H24B 0.9600
C24 H24C 0.9600
O1W H1WA 0.8500
O1W H1WB 0.8500
O3 H3 0.8200
